data_1558600
loop_
_publ_author_name
'Bottcher, Arnd'
'Elias, Horst'
'Glerup, Jorgen'
'Neuburger, Markus'
'Olsen, Carl Erik'
'Paulus, Helmut'
'Springborg, Johan'
'Zehnder, Margareta'

_publ_section_title
;
 Syntheses, Structures and Magnetic Properties of Fluoro-Bridged Di- and
 Tetranuclear Chromium(III) Complexes with Tetrahydrosalen and Substituted
 Tetrahydrosalen Derivatives as Ligands. Crystal Structure of an
 Ethoxo-Fluoro-Bridged Dichromium(III) Complex and a Tetrafluoro-Bridged
 Tetrachromium(III) Complex
;
_journal_name_full 'Acta Chemica Scandinavica'
_journal_page_first 967
_journal_page_last 980
_journal_paper_doi 10.3891/acta.chem.scand.48-0967
_journal_volume 48
_journal_year 1994
_chemical_formula_sum 'C62 H95 Cr2 F N4 O6'
_chemical_formula_weight 1115.454
_chemical_name_common
;
[(CrL5)2(F)(CH3CH2O)].H2O
;
_space_group_IT_number 5
_space_group_name_Hall 'C 2y'
_space_group_name_H-M_alt 'C 1 2 1'
_symmetry_cell_setting monoclinic
_symmetry_Int_Tables_number 5
_symmetry_space_group_name_Hall 'C 2y'
_symmetry_space_group_name_H-M 'C 1 2 1'
_cell_angle_alpha 90.
_cell_angle_beta 128.024(9)
_cell_angle_gamma 90.
_cell_formula_units_Z 2
_cell_length_a 25.274(2)
_cell_length_b 9.009(1)
_cell_length_c 18.182(2)
_cell_volume 3261.2(7)
_diffrn_ambient_temperature 298
_diffrn_radiation_probe x-ray
_diffrn_radiation_type CuK\a
_diffrn_radiation_wavelength 1.54180
_exptl_absorpt_coefficient_mu 3.1739
_exptl_crystal_density_diffrn 1.136
_exptl_crystal_F_000 1200
_refine_ls_number_parameters 353
_refine_ls_number_reflns 2585
_refine_ls_R_factor_gt 0.0503
_refine_ls_wR_factor_gt 0.0553
_cod_data_source_file Acta-Chem-Scand-1994-48-967-2.cif
_cod_data_source_block 2
_cod_original_cell_volume 3261.93(65)
_cod_original_sg_symbol_H-M 'C 2'
_cod_database_code 1558600

loop_
_space_group_symop_id
_space_group_symop_operation_xyz
1 x,y,z
2 -x,y,-z
3 1/2+x,1/2+y,z
4 1/2-x,1/2+y,-z

loop_
_atom_site_label
_atom_site_type_symbol
_atom_site_thermal_displace_type
_atom_site_fract_x
_atom_site_fract_y
_atom_site_fract_z
_atom_site_occupancy
_atom_site_U_iso_or_equiv
_atom_site_calc_flag
_atom_site_refinement_flags
_atom_site_disorder_assembly
_atom_site_disorder_group
Cr1 Cr Uiso 0.06503(3) 0.0119(3) 0.10301(4) 1.000 0.0335 . . . .
F1 F Uiso 0.00000 -0.1232(5) 0.00000 1.000 0.0365 . . . .
O1 O Uiso 0.1207(2) 0.1469(5) 0.2061(2) 1.000 0.0436 . . . .
O2 O Uiso 0.12140(10) 0.0070(6) 0.0634(2) 1.000 0.0439 . . . .
O3 O Uiso 0.00230 0.1531(5) -0.00160 0.500 0.0292 . . . .
N1 N Uiso 0.0026(2) -0.0154(5) 0.1413(2) 1.000 0.0369 . . . .
N2 N Uiso 0.1094(2) -0.1809(5) 0.1826(3) 1.000 0.0380 . . . .
C1 C Uiso 0.1250(2) 0.1649(6) 0.2836(3) 1.000 0.0418 . . . .
C2 C Uiso 0.1871(3) 0.1993(6) 0.3714(3) 1.000 0.0496 . . . .
C3 C Uiso 0.2517(3) 0.2259(7) 0.3817(4) 1.000 0.0593 . . . .
C4 C Uiso 0.3134(3) 0.2540(10) 0.4838(5) 1.000 0.0862 . . . .
C5 C Uiso 0.2675(4) 0.0856(9) 0.3497(5) 1.000 0.0789 . . . .
C6 C Uiso 0.2418(3) 0.3600(9) 0.3246(5) 1.000 0.0725 . . . .
C7 C Uiso 0.1861(3) 0.2165(8) 0.4466(4) 1.000 0.0609 . . . .
C8 C Uiso 0.1310(3) 0.1966(7) 0.4433(4) 1.000 0.0575 . . . .
C9 C Uiso 0.1340(4) 0.2110(10) 0.5288(4) 1.000 0.0775 . . . .
C10 C Uiso 0.0702(3) 0.1656(6) 0.3571(3) 1.000 0.0504 . . . .
C11 C Uiso 0.0674(3) 0.1500(6) 0.2777(3) 1.000 0.0448 . . . .
C12 C Uiso 0.0011(3) 0.1213(6) 0.1857(3) 1.000 0.0415 . . . .
C13 C Uiso 0.0226(2) -0.1491(6) 0.2011(4) 1.000 0.0413 . . . .
C14 C Uiso -0.0348(3) -0.2171(7) 0.1954(4) 1.000 0.0582 . . . .
C15 C Uiso -0.0093(4) -0.3481(8) 0.2624(5) 1.000 0.0690 . . . .
C16 C Uiso 0.0262(4) -0.4611(6) 0.2444(5) 1.000 0.0682 . . . .
C17 C Uiso 0.0827(3) -0.3922(7) 0.2479(4) 1.000 0.0576 . . . .
C18 C Uiso 0.0566(2) -0.2602(6) 0.1808(3) 1.000 0.0423 . . . .
C19 C Uiso 0.1372(3) -0.2712(7) 0.1449(4) 1.000 0.0522 . . . .
C20 C Uiso 0.1941(2) -0.1934(7) 0.1560(3) 1.000 0.0471 . . . .
C21 C Uiso 0.2574(3) -0.2594(8) 0.2086(4) 1.000 0.0543 . . . .
C22 C Uiso 0.3106(3) -0.1940(10) 0.2174(4) 1.000 0.0609 . . . .
C23 C Uiso 0.3790(3) -0.2650(10) 0.2751(5) 1.000 0.0855 . . . .
C24 C Uiso 0.2982(3) -0.0595(9) 0.1713(4) 1.000 0.0601 . . . .
C25 C Uiso 0.2361(2) 0.0110(10) 0.1173(3) 1.000 0.0538 . . . .
C26 C Uiso 0.2268(3) 0.1580(9) 0.0669(5) 1.000 0.0644 . . . .
C27 C Uiso 0.1715(4) 0.1400(10) -0.0359(5) 1.000 0.0828 . . . .
C28 C Uiso 0.2901(4) 0.2000(10) 0.0750(7) 1.000 0.1013 . . . .
C29 C Uiso 0.2107(7) 0.2820(10) 0.1036(9) 1.000 0.1138 . . . .
C30 C Uiso 0.1826(2) -0.0548(6) 0.1110(3) 1.000 0.0438 . . . .
C31 C Uiso -0.0158(6) 0.3029(9) -0.008(2) 0.500 0.0565 . . . .
C32 C Uiso 0.0391(8) 0.403(2) 0.0280(10) 0.500 0.0983 . . . .
O41 O Uiso 0.49490 0.19890 0.50250 0.250 0.1765 . . . .
O42 O Uiso 0.50050 0.06460 0.49930 0.250 0.1779 . . . .
O43 O Uiso 0.54520 0.31200 0.57850 0.250 0.1586 . . . .
O44 O Uiso 0.49960 0.41470 0.50480 0.250 0.1811 . . . .

loop_
_atom_type_symbol
_atom_type_description
_atom_type_scat_dispersion_real
_atom_type_scat_dispersion_imag
_atom_type_scat_source
C C 0.0181 0.0091 ' International Tables Vol C Tables 4.2.6.8 and 6.1.1.4'
Cr Cr -0.1635 2.4439 ' International Tables Vol C Tables 4.2.6.8 and 6.1.1.4'
F F 0.0727 0.0534 ' International Tables Vol C Tables 4.2.6.8 and 6.1.1.4'
N N 0.0311 0.0180 ' International Tables Vol C Tables 4.2.6.8 and 6.1.1.4'
O O 0.0492 0.0322 ' International Tables Vol C Tables 4.2.6.8 and 6.1.1.4'

loop_
_geom_angle_atom_site_label_1
_geom_angle_atom_site_label_2
_geom_angle_atom_site_label_3
_geom_angle
_geom_angle_site_symmetry_1
_geom_angle_site_symmetry_2
_geom_angle_site_symmetry_3
_geom_angle_publ_flag
F1 Cr1 O1 173.15(17) . . . yes
F1 Cr1 O2 90.36(13) . . . yes
F1 Cr1 O3 77.40(14) . . . yes
F1 Cr1 N1 83.43(11) . . . yes
F1 Cr1 N2 85.56(19) . . . yes
F1 Cr1 O3 77.32(14) . . 2_555 yes
O1 Cr1 O2 96.4(2) . . . yes
O1 Cr1 O3 101.5(2) . . . yes
O1 Cr1 N1 89.94(19) . . . yes
O1 Cr1 N2 95.28(17) . . . yes
O1 Cr1 O3 101.0(2) . . 2_555 yes
O2 Cr1 O3 89.70(13) . . . yes
O2 Cr1 N1 171.8(2) . . . yes
O2 Cr1 N2 92.0(2) . . . yes
O2 Cr1 O3 94.22(13) . . 2_555 yes
O3 Cr1 N1 94.15(12) . . . yes
O3 Cr1 N2 162.89(19) . . . yes
O3 Cr1 O3 4.53(1) . . 2_555 yes
N1 Cr1 N2 82.3(2) . . . yes
O3 Cr1 N1 89.64(12) 2_555 . . yes
O3 Cr1 N2 161.81(19) 2_555 . . yes
Cr1 F1 Cr1 103.9(2) . . 2_555 yes
Cr1 O1 C1 129.0(4) . . . yes
Cr1 O2 C30 125.7(3) . . . yes
Cr1 O3 C31 135.5(12) . . . yes
Cr1 O3 Cr1 101.3(2) . . 2_555 yes
Cr1 O3 O3 89.0(15) . . 2_555 yes
Cr1 O3 C31 120.8(12) . . 2_555 yes
Cr1 O3 C31 118.8(11) 2_555 . . yes
O3 O3 C31 76(2) 2_555 . . yes
C31 O3 C31 27.4(15) . . 2_555 yes
Cr1 O3 O3 86.5(15) 2_555 . 2_555 yes
Cr1 O3 C31 137.7(12) 2_555 . 2_555 yes
O3 O3 C31 98(3) 2_555 . 2_555 yes
Cr1 N1 C12 111.1(4) . . . yes
Cr1 N1 C13 110.6(4) . . . yes
C12 N1 C13 112.7(4) . . . yes
Cr1 N2 C18 106.9(4) . . . yes
Cr1 N2 C19 109.8(4) . . . yes
C18 N2 C19 113.4(5) . . . yes
O1 C1 C2 121.3(6) . . . yes
O1 C1 C11 119.7(4) . . . yes
C2 C1 C11 119.0(5) . . . no
C1 C2 C3 121.6(5) . . . no
C1 C2 C7 116.9(7) . . . no
C3 C2 C7 121.4(5) . . . no
C2 C3 C4 112.4(6) . . . no
C2 C3 C5 109.1(6) . . . no
C2 C3 C6 109.0(6) . . . no
C4 C3 C5 106.5(6) . . . no
C4 C3 C6 108.2(6) . . . no
C5 C3 C6 111.6(6) . . . no
C2 C7 C8 125.2(6) . . . no
C7 C8 C9 122.5(6) . . . no
C7 C8 C10 117.7(6) . . . no
C9 C8 C10 119.8(8) . . . no
C8 C10 C11 119.9(7) . . . no
C1 C11 C10 121.3(5) . . . no
C1 C11 C12 120.0(5) . . . no
C10 C11 C12 118.7(7) . . . no
N1 C12 C11 111.5(5) . . . yes
N1 C13 C14 113.4(5) . . . yes
N1 C13 C18 110.3(5) . . . yes
C14 C13 C18 112.4(5) . . . no
C13 C14 C15 110.0(7) . . . no
C14 C15 C16 111.2(7) . . . no
C15 C16 C17 112.4(6) . . . no
C16 C17 C18 110.5(6) . . . no
N2 C18 C13 108.3(4) . . . yes
N2 C18 C17 114.4(5) . . . yes
C13 C18 C17 110.6(5) . . . no
N2 C19 C20 111.6(5) . . . yes
C19 C20 C21 119.6(6) . . . no
C19 C20 C30 119.7(5) . . . no
C21 C20 C30 120.7(6) . . . no
C20 C21 C22 121.4(7) . . . no
C21 C22 C23 121.1(7) . . . no
C21 C22 C24 117.2(7) . . . no
C23 C22 C24 121.7(8) . . . no
C22 C24 C25 124.0(8) . . . no
C24 C25 C26 120.3(7) . . . no
C24 C25 C30 118.2(7) . . . no
C26 C25 C30 121.5(6) . . . no
C25 C26 C27 109.3(6) . . . no
C25 C26 C28 112.3(7) . . . no
C25 C26 C29 111.3(8) . . . no
C27 C26 C28 104.9(8) . . . no
C27 C26 C29 109.8(9) . . . no
C28 C26 C29 109.0(9) . . . no
O2 C30 C20 118.8(5) . . . yes
O2 C30 C25 122.9(5) . . . yes
C20 C30 C25 118.4(5) . . . no
O3 C31 C32 113.1(19) . . . yes
O42 O41 O43 129.60(1) . . . yes
O41 O41 O42 81.39(1) 2_656 . . yes
O42 O41 O42 2.12(1) . . 2_656 yes
O42 O41 O43 129.26(1) . . 2_656 yes
O41 O41 O43 83.80(1) 2_656 . . yes
O42 O41 O43 129.64(1) 2_656 . . yes
O43 O41 O43 96.45(1) . . 2_656 yes
O41 O41 O42 83.46(1) 2_656 . 2_656 yes
O41 O41 O43 84.27(1) 2_656 . 2_656 yes
O42 O41 O43 130.23(1) 2_656 . 2_656 yes
O41 O42 O41 15.15(1) . . 2_656 yes
O41 O43 O44 81.14(1) . . . yes
O41 O43 O41 11.93(1) . . 2_656 yes
O41 O43 O44 79.26(1) . . 2_656 yes
O41 O43 O44 81.84(1) 2_656 . . yes
O44 O43 O44 6.54(1) . . 2_656 yes
O41 O43 O44 78.68(1) 2_656 . 2_656 yes
O43 O44 O43 102.33(1) . . 2_656 yes
O43 O44 O44 112.47(1) . . 2_656 yes
O43 O44 O44 61.00(1) 2_656 . 2_656 yes

loop_
_geom_bond_atom_site_label_1
_geom_bond_atom_site_label_2
_geom_bond_distance
_geom_bond_site_symmetry_1
_geom_bond_site_symmetry_2
_geom_bond_publ_flag
Cr1 F1 1.974(3) . . yes
Cr1 O1 1.930(4) . . yes
Cr1 O2 1.953(3) . . yes
Cr1 O3 2.009(3) . . yes
Cr1 N1 2.095(5) . . yes
Cr1 N2 2.090(5) . . yes
Cr1 O3 2.012(3) . 2_555 yes
O1 C1 1.355(6) . . yes
O2 C30 1.343(7) . . yes
O3 C31 1.407(12) . . yes
O3 O3 0.1589(1) . 2_555 yes
O3 C31 1.377(11) . 2_555 yes
N1 C12 1.486(7) . . yes
N1 C13 1.487(7) . . yes
N2 C18 1.496(8) . . yes
N2 C19 1.490(9) . . yes
C1 C2 1.422(7) . . no
C1 C11 1.399(10) . . no
C2 C3 1.543(12) . . no
C2 C7 1.392(9) . . no
C3 C4 1.541(10) . . no
C3 C5 1.543(11) . . no
C3 C6 1.510(10) . . no
C7 C8 1.368(12) . . no
C8 C9 1.515(11) . . no
C8 C10 1.389(8) . . no
C10 C11 1.408(8) . . no
C11 C12 1.490(8) . . no
C13 C14 1.518(11) . . no
C13 C18 1.506(8) . . no
C14 C15 1.525(9) . . no
C15 C16 1.520(13) . . no
C16 C17 1.522(14) . . no
C17 C18 1.532(8) . . no
C19 C20 1.498(10) . . no
C20 C21 1.394(10) . . no
C20 C30 1.421(8) . . no
C21 C22 1.384(12) . . no
C22 C23 1.505(12) . . no
C22 C24 1.395(11) . . no
C24 C25 1.390(10) . . no
C25 C26 1.544(11) . . no
C25 C30 1.415(9) . . no
C26 C27 1.502(10) . . no
C26 C28 1.560(16) . . no
C26 C29 1.481(16) . . no
C31 C32 1.43(3) . . no
O41 O42 1.2237(1) . . yes
O41 O43 1.5491(2) . . yes
O41 O41 0.3219(1) . 2_656 yes
O41 O42 1.2179(1) . 2_656 yes
O41 O43 1.5477(2) . 2_656 yes
O43 O44 1.4413(2) . . yes
O43 O44 1.5229(2) . 2_656 yes
O44 O44 0.1877(1) . 2_656 yes

loop_
_geom_torsion_atom_site_label_1
_geom_torsion_atom_site_label_2
_geom_torsion_atom_site_label_3
_geom_torsion_atom_site_label_4
_geom_torsion
_geom_torsion_site_symmetry_1
_geom_torsion_site_symmetry_2
_geom_torsion_site_symmetry_3
_geom_torsion_site_symmetry_4
_geom_torsion_publ_flag
O2 Cr1 F1 Cr1 -91.93(15) . . . 2_555 no
O3 Cr1 F1 Cr1 -2.32(4) . . . 2_555 no
N1 Cr1 F1 Cr1 93.44(13) . . . 2_555 no
N2 Cr1 F1 Cr1 176.12(17) . . . 2_555 no
O2 Cr1 O1 C1 -156.2(5) . . . . no
O3 Cr1 O1 C1 112.8(5) . . . . no
N1 Cr1 O1 C1 18.6(5) . . . . no
N2 Cr1 O1 C1 -63.6(5) . . . . no
O3 Cr1 O1 C1 108.2(5) 2_555 . . . no
F1 Cr1 O2 C30 -112.3(5) . . . . no
O1 Cr1 O2 C30 68.9(5) . . . . no
O3 Cr1 O2 C30 170.3(5) . . . . no
N2 Cr1 O2 C30 -26.7(5) . . . . no
O3 Cr1 O2 C30 170.4(5) 2_555 . . . no
F1 Cr1 O3 C31 157.0(15) . . . . no
F1 Cr1 O3 Cr1 2.26(4) . . . 2_555 no
F1 Cr1 O3 C31 -173.2(13) . . . 2_555 no
O1 Cr1 O3 C31 -16.1(15) . . . . no
O1 Cr1 O3 Cr1 -170.84(17) . . . 2_555 no
O1 Cr1 O3 O3 -84.6(18) . . . 2_555 no
O1 Cr1 O3 C31 13.7(13) . . . 2_555 no
O2 Cr1 O3 C31 -112.5(15) . . . . no
O2 Cr1 O3 Cr1 92.70(15) . . . 2_555 no
O2 Cr1 O3 O3 178.9(18) . . . 2_555 no
O2 Cr1 O3 C31 -82.8(13) . . . 2_555 no
N1 Cr1 O3 C31 74.7(15) . . . . no
N1 Cr1 O3 Cr1 -80.06(13) . . . 2_555 no
N1 Cr1 O3 O3 6.2(18) . . . 2_555 no
N1 Cr1 O3 C31 104.5(13) . . . 2_555 no
O3 Cr1 O3 C31 69(2) 2_555 . . . no
F1 Cr1 N1 C12 -147.6(3) . . . . no
F1 Cr1 N1 C13 86.5(3) . . . . no
O1 Cr1 N1 C12 30.7(3) . . . . no
O1 Cr1 N1 C13 -95.2(3) . . . . no
O3 Cr1 N1 C12 -70.8(3) . . . . no
O3 Cr1 N1 C13 163.3(3) . . . . no
N2 Cr1 N1 C12 126.0(3) . . . . no
N2 Cr1 N1 C13 0.2(3) . . . . no
O3 Cr1 N1 C12 -70.3(3) 2_555 . . . no
O3 Cr1 N1 C13 163.8(3) 2_555 . . . no
F1 Cr1 N2 C18 -58.2(3) . . . . no
F1 Cr1 N2 C19 65.2(4) . . . . no
O1 Cr1 N2 C18 115.0(3) . . . . no
O1 Cr1 N2 C19 -121.7(4) . . . . no
O2 Cr1 N2 C18 -148.4(3) . . . . no
O2 Cr1 N2 C19 -25.1(4) . . . . no
N1 Cr1 N2 C18 25.8(3) . . . . no
N1 Cr1 N2 C19 149.1(4) . . . . no
O1 Cr1 O3 O3 96.3(18) . . 2_555 . no
O2 Cr1 O3 O3 -1.1(18) . . 2_555 . no
N1 Cr1 O3 O3 -173.9(18) . . 2_555 . no
Cr1 O1 C1 C2 144.6(5) . . . . no
Cr1 O1 C1 C11 -35.6(7) . . . . no
Cr1 O2 C30 C20 41.0(7) . . . . no
Cr1 O2 C30 C25 -139.9(5) . . . . no
Cr1 O3 C31 C32 63(3) . . . . no
Cr1 O3 C31 C32 -145.3(15) 2_555 . . . no
O3 O3 C31 C32 137(2) 2_555 . . . no
C31 O3 C31 C32 -5(3) 2_555 . . . no
C31 O3 O3 Cr1 -137.7(12) . . 2_555 . no
C12 N1 C13 C18 -151.4(5) . . . . no
Cr1 N1 C13 C14 -153.5(4) . . . . no
Cr1 N1 C12 C11 -67.3(5) . . . . no
C13 N1 C12 C11 57.4(7) . . . . no
C12 N1 C13 C14 81.6(6) . . . . no
Cr1 N1 C13 C18 -26.4(5) . . . . no
Cr1 N2 C19 C20 65.7(5) . . . . no
C18 N2 C19 C20 -174.8(4) . . . . no
Cr1 N2 C18 C13 -47.2(4) . . . . no
C19 N2 C18 C13 -168.3(4) . . . . no
Cr1 N2 C18 C17 -171.0(4) . . . . no
C19 N2 C18 C17 67.9(6) . . . . no
C11 C1 C2 C3 -176.5(5) . . . . no
C11 C1 C2 C7 -0.2(8) . . . . no
O1 C1 C2 C7 179.6(5) . . . . no
O1 C1 C2 C3 3.3(8) . . . . no
O1 C1 C11 C12 -2.8(8) . . . . no
C2 C1 C11 C10 -1.2(8) . . . . no
O1 C1 C11 C10 179.0(5) . . . . no
C2 C1 C11 C12 177.0(5) . . . . no
C3 C2 C7 C8 179.3(6) . . . . no
C1 C2 C3 C5 -59.4(7) . . . . no
C1 C2 C3 C4 -177.3(6) . . . . no
C1 C2 C7 C8 3.0(10) . . . . no
C1 C2 C3 C6 62.7(7) . . . . no
C7 C2 C3 C4 6.6(8) . . . . no
C7 C2 C3 C5 124.5(6) . . . . no
C7 C2 C3 C6 -113.4(6) . . . . no
C2 C7 C8 C9 177.4(7) . . . . no
C2 C7 C8 C10 -4.1(10) . . . . no
C9 C8 C10 C11 -179.1(6) . . . . no
C7 C8 C10 C11 2.5(9) . . . . no
C8 C10 C11 C12 -178.2(5) . . . . no
C8 C10 C11 C1 0.1(8) . . . . no
C1 C11 C12 N1 57.3(7) . . . . no
C10 C11 C12 N1 -124.5(6) . . . . no
N1 C13 C18 N2 49.1(5) . . . . no
N1 C13 C18 C17 175.1(5) . . . . no
N1 C13 C14 C15 -177.0(5) . . . . no
C18 C13 C14 C15 57.0(6) . . . . no
C14 C13 C18 N2 176.7(4) . . . . no
C14 C13 C18 C17 -57.3(6) . . . . no
C13 C14 C15 C16 -54.8(8) . . . . no
C14 C15 C16 C17 54.9(8) . . . . no
C15 C16 C17 C18 -54.4(7) . . . . no
C16 C17 C18 C13 54.9(6) . . . . no
C16 C17 C18 N2 177.4(5) . . . . no
N2 C19 C20 C21 119.9(6) . . . . no
N2 C19 C20 C30 -61.6(6) . . . . no
C19 C20 C21 C22 177.3(6) . . . . no
C30 C20 C21 C22 -1.2(9) . . . . no
C19 C20 C30 O2 3.5(7) . . . . no
C19 C20 C30 C25 -175.6(5) . . . . no
C21 C20 C30 O2 -178.0(5) . . . . no
C21 C20 C30 C25 2.9(8) . . . . no
C20 C21 C22 C23 179.4(6) . . . . no
C20 C21 C22 C24 -0.1(10) . . . . no
C21 C22 C24 C25 -0.4(10) . . . . no
C23 C22 C24 C25 -179.9(7) . . . . no
C22 C24 C25 C26 -178.5(6) . . . . no
C22 C24 C25 C30 2.2(10) . . . . no
C24 C25 C26 C27 123.0(8) . . . . no
C24 C25 C26 C28 6.9(9) . . . . no
C24 C25 C26 C29 -115.6(10) . . . . no
C30 C25 C26 C27 -57.8(9) . . . . no
C30 C25 C26 C28 -173.8(6) . . . . no
C30 C25 C26 C29 63.7(10) . . . . no
C24 C25 C30 O2 177.6(5) . . . . no
C24 C25 C30 C20 -3.3(8) . . . . no
C26 C25 C30 O2 -1.7(8) . . . . no
C26 C25 C30 C20 177.4(5) . . . . no
